data_7239141
loop_
_publ_author_name
'Tseng, Jing C. W.'
'Rondla, Rohini'
'Su, Padi Y. S.'
'Lin, Ivan J. B.'

_publ_section_title
;
 The roles of betaine-ester analogues of 1-N-alkyl-3-N&#x2032;-methyl
 imidazolium salts: as amphotropic ionic liquid crystals and
 organogelators
;
_journal_issue 47
_journal_name_full 'RSC Advances'
_journal_page_first 25151
_journal_paper_doi 10.1039/c3ra43067g
_journal_volume 3
_journal_year 2013
_chemical_formula_sum 'C22 H41 B F4 N2 O2'
_chemical_formula_weight 452.38
_space_group_IT_number 2
_space_group_name_Hall '-P 1'
_space_group_name_H-M_alt 'P -1'
_symmetry_cell_setting triclinic
_symmetry_space_group_name_H-M 'P -1'
_atom_sites_solution_hydrogens geom
_atom_sites_solution_primary direct
_atom_sites_solution_secondary difmap
_audit_creation_method SHELXL-97
_cell_angle_alpha 82.735(4)
_cell_angle_beta 88.304(4)
_cell_angle_gamma 88.047(4)
_cell_formula_units_Z 4
_cell_length_a 8.4947(7)
_cell_length_b 9.0566(7)
_cell_length_c 32.905(3)
_cell_measurement_temperature 296(2)
_cell_volume 2508.9(4)
_computing_cell_refinement 'Bruker SAINT'
_computing_data_collection 'Bruker APEX2'
_computing_data_reduction 'Bruker SAINT'
_computing_molecular_graphics 'Bruker SHELXTL'
_computing_publication_material 'Bruker SHELXTL'
_computing_structure_refinement 'SHELXL-97 (Sheldrick, 2008)'
_computing_structure_solution 'SHELXS-97 (Sheldrick, 2008)'
_diffrn_ambient_temperature 296(2)
_diffrn_measured_fraction_theta_full 0.998
_diffrn_measured_fraction_theta_max 0.998
_diffrn_measurement_device_type 'Bruker APEX-II CCD'
_diffrn_measurement_method '\f and \w scans'
_diffrn_radiation_monochromator graphite
_diffrn_radiation_source 'fine-focus sealed tube'
_diffrn_radiation_type MoK\a
_diffrn_radiation_wavelength 0.71073
_diffrn_reflns_av_R_equivalents 0.0601
_diffrn_reflns_av_sigmaI/netI 0.0682
_diffrn_reflns_limit_h_max 9
_diffrn_reflns_limit_h_min -10
_diffrn_reflns_limit_k_max 10
_diffrn_reflns_limit_k_min -10
_diffrn_reflns_limit_l_max 39
_diffrn_reflns_limit_l_min -38
_diffrn_reflns_number 32488
_diffrn_reflns_theta_full 25.00
_diffrn_reflns_theta_max 25.00
_diffrn_reflns_theta_min 1.87
_exptl_absorpt_coefficient_mu 0.099
_exptl_absorpt_correction_T_max 0.9671
_exptl_absorpt_correction_T_min 0.9118
_exptl_absorpt_correction_type multi-scan
_exptl_absorpt_process_details 'Bruker SADABS'
_exptl_crystal_colour colourless
_exptl_crystal_density_diffrn 1.201
_exptl_crystal_density_method 'not measured'
_exptl_crystal_description prism
_exptl_crystal_F_000 976
_exptl_crystal_size_max 0.70
_exptl_crystal_size_mid 0.25
_exptl_crystal_size_min 0.25
_refine_diff_density_max 0.610
_refine_diff_density_min -0.520
_refine_diff_density_rms 0.047
_refine_ls_extinction_method none
_refine_ls_goodness_of_fit_ref 1.048
_refine_ls_hydrogen_treatment constr
_refine_ls_matrix_type full
_refine_ls_number_parameters 563
_refine_ls_number_reflns 8818
_refine_ls_number_restraints 0
_refine_ls_restrained_S_all 1.048
_refine_ls_R_factor_all 0.1447
_refine_ls_R_factor_gt 0.0748
_refine_ls_shift/su_max 0.000
_refine_ls_shift/su_mean 0.000
_refine_ls_structure_factor_coef Fsqd
_refine_ls_weighting_details 'calc w=1/[\s^2^(Fo^2^)+(0.0117P)^2^+3.7266P] where P=(Fo^2^+2Fc^2^)/3'
_refine_ls_weighting_scheme calc
_refine_ls_wR_factor_gt 0.1430
_refine_ls_wR_factor_ref 0.1705
_reflns_number_gt 4607
_reflns_number_total 8818
_reflns_threshold_expression >2sigma(I)
_cod_data_source_file c3ra43067g.txt
_cod_data_source_block test
_cod_depositor_comments
;
The following automatic conversions were performed:

data item '_symmetry_cell_setting' value 'Triclinic' was changed to
'triclinic' in accordance with the
/home/saulius/struct/COD-crude-data/automatic-downloads/DataCite-retrospective/RSC/depositions/lib/dictionaries/cif_core.dic
dictionary named 'cif_core.dic' version 2.4.2 last updated on
2011-04-26.

Automatic conversion script
Id: cif_fix_values 6909 2019-04-08 15:41:33Z antanas 
;
_cod_original_sg_symbol_H-M P-1
_cod_original_formula_sum 'C22 H41 B1 F4 N2 O2'
_cod_database_code 7239141

loop_
_symmetry_equiv_pos_as_xyz
'x, y, z'
'-x, -y, -z'

loop_
_atom_site_label
_atom_site_type_symbol
_atom_site_fract_x
_atom_site_fract_y
_atom_site_fract_z
_atom_site_U_iso_or_equiv
_atom_site_adp_type
_atom_site_occupancy
_atom_site_symmetry_multiplicity
_atom_site_calc_flag
_atom_site_refinement_flags
O3 O 1.0719(3) 0.2507(3) 0.16042(8) 0.0619(8) Uani 1 1 d .
O4 O 1.0220(3) 0.4253(3) 0.20194(7) 0.0485(6) Uani 1 1 d .
O6 O 0.1371(4) 0.8708(4) 0.14913(9) 0.0856(10) Uani 1 1 d .
O9 O 0.3656(3) 0.8963(3) 0.17924(7) 0.0545(7) Uani 1 1 d .
N5 N 1.0988(4) 0.4582(3) 0.09360(9) 0.0465(7) Uani 1 1 d .
N6 N 1.2130(4) 0.3823(3) 0.04031(9) 0.0512(8) Uani 1 1 d .
N7 N 0.4951(4) 1.0408(3) 0.11123(9) 0.0510(8) Uani 1 1 d .
N15 N 0.7367(4) 0.9888(4) 0.09458(9) 0.0565(9) Uani 1 1 d .
C23 C 1.3350(5) 0.3493(5) 0.01018(13) 0.0785(14) Uani 1 1 d .
H23A H 1.3266 0.2485 0.0046 0.118 Uiso 1 1 calc R
H23B H 1.4370 0.3619 0.0209 0.118 Uiso 1 1 calc R
H23C H 1.3216 0.4160 -0.0147 0.118 Uiso 1 1 calc R
C24 C 1.2354(4) 0.4435(4) 0.07380(11) 0.0472(9) Uani 1 1 d .
H24 H 1.3321 0.4719 0.0823 0.057 Uiso 1 1 calc R
C25 C 1.0547(5) 0.3570(5) 0.03851(12) 0.0587(11) Uani 1 1 d .
H25 H 1.0059 0.3156 0.0179 0.070 Uiso 1 1 calc R
C26 C 0.9840(5) 0.4024(4) 0.07152(12) 0.0562(10) Uani 1 1 d .
H26 H 0.8771 0.3975 0.0784 0.067 Uiso 1 1 calc R
C27 C 1.0768(5) 0.5093(4) 0.13327(11) 0.0521(10) Uani 1 1 d .
H27A H 0.9842 0.5750 0.1331 0.063 Uiso 1 1 calc R
H27B H 1.1672 0.5653 0.1389 0.063 Uiso 1 1 calc R
C28 C 1.0571(4) 0.3794(4) 0.16643(11) 0.0456(9) Uani 1 1 d .
C29 C 0.9816(5) 0.3103(4) 0.23498(11) 0.0541(10) Uani 1 1 d .
H29A H 1.0737 0.2478 0.2426 0.065 Uiso 1 1 calc R
H29B H 0.9012 0.2482 0.2264 0.065 Uiso 1 1 calc R
C30 C 0.9220(5) 0.3851(4) 0.27046(11) 0.0504(10) Uani 1 1 d .
H30B H 0.8309 0.4479 0.2622 0.060 Uiso 1 1 calc R
H30A H 1.0028 0.4489 0.2780 0.060 Uiso 1 1 calc R
C31 C 0.8764(5) 0.2767(4) 0.30772(10) 0.0498(10) Uani 1 1 d .
H31B H 0.7948 0.2137 0.3002 0.060 Uiso 1 1 calc R
H31A H 0.9673 0.2130 0.3157 0.060 Uiso 1 1 calc R
C32 C 0.8178(4) 0.3516(4) 0.34407(10) 0.0468(9) Uani 1 1 d .
H32A H 0.8992 0.4155 0.3512 0.056 Uiso 1 1 calc R
H32B H 0.7266 0.4146 0.3360 0.056 Uiso 1 1 calc R
C33 C 0.7732(4) 0.2467(4) 0.38170(10) 0.0469(9) Uani 1 1 d .
H33A H 0.8643 0.1838 0.3900 0.056 Uiso 1 1 calc R
H33B H 0.6917 0.1826 0.3746 0.056 Uiso 1 1 calc R
C34 C 0.7145(4) 0.3238(4) 0.41771(10) 0.0442(9) Uani 1 1 d .
H34A H 0.6234 0.3866 0.4094 0.053 Uiso 1 1 calc R
H34B H 0.7960 0.3881 0.4247 0.053 Uiso 1 1 calc R
C35 C 0.6694(4) 0.2200(4) 0.45569(10) 0.0456(9) Uani 1 1 d .
H35A H 0.7605 0.1572 0.4641 0.055 Uiso 1 1 calc R
H35B H 0.5879 0.1557 0.4488 0.055 Uiso 1 1 calc R
C36 C 0.6107(4) 0.2980(4) 0.49157(10) 0.0435(9) Uani 1 1 d .
H36A H 0.5193 0.3603 0.4832 0.052 Uiso 1 1 calc R
H36B H 0.6920 0.3628 0.4984 0.052 Uiso 1 1 calc R
C37 C 0.5666(4) 0.1942(4) 0.52970(10) 0.0451(9) Uani 1 1 d .
H37A H 0.4861 0.1287 0.5228 0.054 Uiso 1 1 calc R
H37B H 0.6584 0.1326 0.5382 0.054 Uiso 1 1 calc R
C38 C 0.5064(4) 0.2722(4) 0.56545(10) 0.0430(9) Uani 1 1 d .
H38A H 0.4143 0.3335 0.5570 0.052 Uiso 1 1 calc R
H38B H 0.5867 0.3380 0.5723 0.052 Uiso 1 1 calc R
C39 C 0.4629(4) 0.1679(4) 0.60358(10) 0.0454(9) Uani 1 1 d .
H39A H 0.3832 0.1017 0.5967 0.054 Uiso 1 1 calc R
H39B H 0.5552 0.1072 0.6122 0.054 Uiso 1 1 calc R
C40 C 0.4017(4) 0.2462(4) 0.63915(10) 0.0427(9) Uani 1 1 d .
H40B H 0.3094 0.3068 0.6305 0.051 Uiso 1 1 calc R
H40A H 0.4814 0.3127 0.6459 0.051 Uiso 1 1 calc R
C41 C 0.3582(4) 0.1433(4) 0.67755(10) 0.0472(9) Uani 1 1 d .
H41A H 0.2788 0.0764 0.6708 0.057 Uiso 1 1 calc R
H41B H 0.4505 0.0831 0.6863 0.057 Uiso 1 1 calc R
C42 C 0.2962(4) 0.2219(4) 0.71293(10) 0.0479(9) Uani 1 1 d .
H42A H 0.3757 0.2890 0.7195 0.057 Uiso 1 1 calc R
H42B H 0.2039 0.2821 0.7041 0.057 Uiso 1 1 calc R
C43 C 0.2526(5) 0.1209(4) 0.75145(11) 0.0614(11) Uani 1 1 d .
H43A H 0.3446 0.0606 0.7605 0.074 Uiso 1 1 calc R
H43B H 0.1726 0.0540 0.7451 0.074 Uiso 1 1 calc R
C44 C 0.1915(6) 0.2034(5) 0.78613(13) 0.0819(15) Uani 1 1 d .
H44A H 0.2741 0.2612 0.7948 0.123 Uiso 1 1 calc R
H44B H 0.1570 0.1332 0.8087 0.123 Uiso 1 1 calc R
H44C H 0.1046 0.2684 0.7769 0.123 Uiso 1 1 calc R
C67 C 0.8732(5) 0.9241(6) 0.07417(14) 0.0846(15) Uani 1 1 d .
H67C H 0.9437 0.8765 0.0944 0.127 Uiso 1 1 calc R
H67B H 0.9270 1.0015 0.0571 0.127 Uiso 1 1 calc R
H67A H 0.8385 0.8521 0.0576 0.127 Uiso 1 1 calc R
C68 C 0.5873(5) 0.9609(4) 0.08887(11) 0.0494(9) Uani 1 1 d .
H68 H 0.5528 0.8951 0.0717 0.059 Uiso 1 1 calc R
C69 C 0.7390(7) 1.0900(5) 0.12168(14) 0.0803(15) Uani 1 1 d .
H69 H 0.8285 1.1296 0.1311 0.096 Uiso 1 1 calc R
C70 C 0.5907(7) 1.1229(5) 0.13235(14) 0.0779(15) Uani 1 1 d .
H70 H 0.5578 1.1888 0.1506 0.093 Uiso 1 1 calc R
C71 C 0.3251(5) 1.0326(5) 0.11437(12) 0.0631(12) Uani 1 1 d .
H71A H 0.2872 1.0055 0.0889 0.076 Uiso 1 1 calc R
H71B H 0.2810 1.1308 0.1176 0.076 Uiso 1 1 calc R
C72 C 0.2646(5) 0.9232(5) 0.14921(12) 0.0556(10) Uani 1 1 d .
C73 C 0.3176(5) 0.7936(4) 0.21464(11) 0.0530(10) Uani 1 1 d .
H73A H 0.4079 0.7331 0.2248 0.064 Uiso 1 1 calc R
H73B H 0.2396 0.7278 0.2066 0.064 Uiso 1 1 calc R
C74 C 0.2499(5) 0.8765(4) 0.24777(10) 0.0498(9) Uani 1 1 d .
H74B H 0.1568 0.9332 0.2378 0.060 Uiso 1 1 calc R
H74A H 0.3261 0.9464 0.2545 0.060 Uiso 1 1 calc R
C75 C 0.2057(4) 0.7736(4) 0.28639(10) 0.0460(9) Uani 1 1 d .
H75B H 0.1264 0.7066 0.2797 0.055 Uiso 1 1 calc R
H75A H 0.2980 0.7136 0.2954 0.055 Uiso 1 1 calc R
C76 C 0.1435(4) 0.8538(4) 0.32132(10) 0.0469(9) Uani 1 1 d .
H76B H 0.0510 0.9135 0.3124 0.056 Uiso 1 1 calc R
H76A H 0.2226 0.9211 0.3279 0.056 Uiso 1 1 calc R
C77 C 0.1001(4) 0.7511(4) 0.35985(10) 0.0434(9) Uani 1 1 d .
H77A H 0.0203 0.6845 0.3532 0.052 Uiso 1 1 calc R
H77B H 0.1924 0.6906 0.3685 0.052 Uiso 1 1 calc R
C78 C 0.0391(4) 0.8301(4) 0.39532(10) 0.0455(9) Uani 1 1 d .
H78A H -0.0530 0.8908 0.3867 0.055 Uiso 1 1 calc R
H78B H 0.1190 0.8963 0.4021 0.055 Uiso 1 1 calc R
C79 C -0.0046(4) 0.7267(4) 0.43362(10) 0.0433(9) Uani 1 1 d .
H79A H -0.0848 0.6608 0.4269 0.052 Uiso 1 1 calc R
H79B H 0.0875 0.6656 0.4422 0.052 Uiso 1 1 calc R
C80 C -0.0650(4) 0.8048(4) 0.46930(10) 0.0442(9) Uani 1 1 d .
H80B H 0.0154 0.8706 0.4761 0.053 Uiso 1 1 calc R
H80A H -0.1568 0.8662 0.4607 0.053 Uiso 1 1 calc R
C81 C -0.1089(4) 0.7014(4) 0.50745(10) 0.0428(9) Uani 1 1 d .
H81B H -0.1898 0.6363 0.5007 0.051 Uiso 1 1 calc R
H81A H -0.0172 0.6395 0.5158 0.051 Uiso 1 1 calc R
C82 C -0.1680(4) 0.7793(4) 0.54326(10) 0.0454(9) Uani 1 1 d .
H82B H -0.0868 0.8441 0.5501 0.055 Uiso 1 1 calc R
H82A H -0.2593 0.8417 0.5348 0.055 Uiso 1 1 calc R
C83 C -0.2126(4) 0.6761(4) 0.58133(10) 0.0442(9) Uani 1 1 d .
H83B H -0.1214 0.6136 0.5897 0.053 Uiso 1 1 calc R
H83A H -0.2940 0.6115 0.5745 0.053 Uiso 1 1 calc R
C84 C -0.2712(4) 0.7543(4) 0.61716(10) 0.0459(9) Uani 1 1 d .
H84B H -0.1898 0.8191 0.6239 0.055 Uiso 1 1 calc R
H84A H -0.3625 0.8167 0.6087 0.055 Uiso 1 1 calc R
C85 C -0.3155(4) 0.6517(4) 0.65523(10) 0.0473(9) Uani 1 1 d .
H85B H -0.2246 0.5885 0.6635 0.057 Uiso 1 1 calc R
H85A H -0.3978 0.5877 0.6486 0.057 Uiso 1 1 calc R
C86 C -0.3722(5) 0.7306(4) 0.69108(11) 0.0507(10) Uani 1 1 d .
H86B H -0.2896 0.7944 0.6977 0.061 Uiso 1 1 calc R
H86A H -0.4627 0.7941 0.6827 0.061 Uiso 1 1 calc R
C87 C -0.4173(5) 0.6293(4) 0.72933(11) 0.0597(11) Uani 1 1 d .
H87A H -0.3270 0.5655 0.7378 0.072 Uiso 1 1 calc R
H87B H -0.5005 0.5659 0.7229 0.072 Uiso 1 1 calc R
C88 C -0.4728(6) 0.7115(5) 0.76478(13) 0.0855(15) Uani 1 1 d .
H88A H -0.3872 0.7656 0.7734 0.128 Uiso 1 1 calc R
H88B H -0.5084 0.6411 0.7872 0.128 Uiso 1 1 calc R
H88C H -0.5578 0.7797 0.7562 0.128 Uiso 1 1 calc R
B2 B 0.2693(6) 0.8144(6) 0.01960(16) 0.0600(13) Uani 1 1 d .
B4 B 0.6101(7) 0.5307(6) 0.13025(17) 0.0644(14) Uani 1 1 d .
F5 F 0.3818(3) 0.7524(3) 0.04534(9) 0.1015(10) Uani 1 1 d .
F6 F 0.2678(5) 0.9655(3) 0.01850(10) 0.1346(14) Uani 1 1 d .
F7 F 0.1256(3) 0.7636(4) 0.03448(9) 0.1028(9) Uani 1 1 d .
F8 F 0.2893(4) 0.7721(4) -0.01856(9) 0.1067(10) Uani 1 1 d .
F13 F 0.6028(4) 0.4868(5) 0.09219(10) 0.1431(15) Uani 1 1 d .
F14 F 0.4696(4) 0.5394(7) 0.14417(11) 0.201(3) Uani 1 1 d .
F15 F 0.7089(3) 0.4365(3) 0.15367(8) 0.0812(8) Uani 1 1 d .
F16 F 0.6823(6) 0.6583(4) 0.12207(19) 0.227(3) Uani 1 1 d .

loop_
_atom_site_aniso_label
_atom_site_aniso_U_11
_atom_site_aniso_U_22
_atom_site_aniso_U_33
_atom_site_aniso_U_23
_atom_site_aniso_U_13
_atom_site_aniso_U_12
O3 0.086(2) 0.0455(16) 0.0534(17) -0.0088(13) 0.0115(15) 0.0051(15)
O4 0.0621(17) 0.0453(14) 0.0385(14) -0.0071(11) 0.0074(12) -0.0064(12)
O6 0.068(2) 0.113(3) 0.073(2) 0.0022(19) -0.0097(18) -0.022(2)
O9 0.0565(17) 0.0615(17) 0.0422(15) 0.0065(12) 0.0043(13) -0.0063(13)
N5 0.0482(19) 0.0480(18) 0.0432(18) -0.0037(14) -0.0006(16) -0.0082(15)
N6 0.056(2) 0.055(2) 0.0423(19) -0.0041(15) 0.0068(16) -0.0093(16)
N7 0.070(2) 0.0396(17) 0.0414(18) -0.0011(14) 0.0080(17) -0.0020(17)
N15 0.055(2) 0.066(2) 0.047(2) 0.0006(17) -0.0017(17) -0.0098(18)
C23 0.081(3) 0.086(3) 0.070(3) -0.018(3) 0.025(3) -0.014(3)
C24 0.046(2) 0.051(2) 0.043(2) 0.0015(18) 0.0004(19) -0.0082(18)
C25 0.058(3) 0.074(3) 0.044(2) -0.004(2) -0.004(2) -0.019(2)
C26 0.044(2) 0.071(3) 0.053(3) -0.002(2) -0.004(2) -0.012(2)
C27 0.061(3) 0.048(2) 0.047(2) -0.0069(18) 0.0047(19) -0.0055(19)
C28 0.044(2) 0.052(2) 0.041(2) -0.0067(18) 0.0041(17) -0.0013(18)
C29 0.069(3) 0.049(2) 0.043(2) -0.0017(18) 0.008(2) -0.005(2)
C30 0.060(3) 0.046(2) 0.045(2) -0.0084(17) 0.0082(19) -0.0061(19)
C31 0.060(3) 0.044(2) 0.045(2) -0.0066(17) 0.0079(19) -0.0052(19)
C32 0.056(2) 0.039(2) 0.045(2) -0.0073(17) 0.0088(18) -0.0057(18)
C33 0.057(2) 0.039(2) 0.044(2) -0.0057(16) 0.0064(18) -0.0032(18)
C34 0.053(2) 0.0346(19) 0.045(2) -0.0052(16) 0.0058(18) -0.0031(17)
C35 0.054(2) 0.0360(19) 0.046(2) -0.0050(16) 0.0061(18) -0.0021(17)
C36 0.049(2) 0.0350(19) 0.046(2) -0.0031(16) 0.0054(17) -0.0025(17)
C37 0.053(2) 0.0360(19) 0.045(2) -0.0040(16) 0.0065(18) -0.0019(17)
C38 0.050(2) 0.0362(19) 0.043(2) -0.0058(16) 0.0038(17) -0.0018(17)
C39 0.055(2) 0.0363(19) 0.044(2) -0.0051(16) 0.0061(18) 0.0009(17)
C40 0.048(2) 0.0359(19) 0.044(2) -0.0051(16) 0.0018(17) -0.0024(17)
C41 0.054(2) 0.041(2) 0.046(2) -0.0028(17) 0.0034(18) -0.0019(18)
C42 0.051(2) 0.048(2) 0.044(2) -0.0039(17) 0.0023(18) 0.0001(18)
C43 0.065(3) 0.065(3) 0.051(2) 0.002(2) 0.009(2) 0.003(2)
C44 0.088(4) 0.103(4) 0.051(3) -0.001(3) 0.017(2) 0.013(3)
C67 0.047(3) 0.115(4) 0.087(4) 0.003(3) -0.003(2) 0.009(3)
C68 0.053(3) 0.051(2) 0.045(2) -0.0093(18) -0.0005(19) 0.002(2)
C69 0.105(4) 0.083(3) 0.056(3) -0.006(3) 0.001(3) -0.055(3)
C70 0.125(5) 0.054(3) 0.059(3) -0.020(2) 0.017(3) -0.035(3)
C71 0.065(3) 0.070(3) 0.049(2) 0.004(2) 0.011(2) 0.021(2)
C72 0.059(3) 0.062(3) 0.044(2) -0.006(2) 0.005(2) 0.010(2)
C73 0.060(3) 0.053(2) 0.042(2) 0.0061(18) 0.0083(19) -0.002(2)
C74 0.059(2) 0.045(2) 0.043(2) 0.0004(17) 0.0031(19) -0.0047(19)
C75 0.052(2) 0.041(2) 0.044(2) -0.0016(16) 0.0016(18) -0.0053(18)
C76 0.058(2) 0.0371(19) 0.044(2) 0.0008(16) 0.0037(18) -0.0019(18)
C77 0.050(2) 0.0364(19) 0.044(2) -0.0038(16) 0.0024(17) -0.0035(17)
C78 0.054(2) 0.0369(19) 0.044(2) -0.0038(16) 0.0061(18) -0.0035(17)
C79 0.050(2) 0.0339(19) 0.045(2) -0.0027(16) 0.0042(17) -0.0040(17)
C80 0.053(2) 0.0334(19) 0.046(2) -0.0047(16) 0.0063(18) -0.0024(17)
C81 0.050(2) 0.0347(19) 0.044(2) -0.0046(16) 0.0041(17) -0.0041(17)
C82 0.054(2) 0.0353(19) 0.046(2) -0.0036(16) 0.0050(18) -0.0013(17)
C83 0.052(2) 0.0357(19) 0.044(2) -0.0039(16) 0.0051(17) -0.0010(17)
C84 0.054(2) 0.0369(19) 0.046(2) -0.0049(16) 0.0075(18) -0.0026(17)
C85 0.053(2) 0.039(2) 0.049(2) -0.0050(17) 0.0065(18) -0.0012(18)
C86 0.058(2) 0.042(2) 0.051(2) -0.0024(17) 0.0091(19) 0.0013(18)
C87 0.076(3) 0.051(2) 0.051(2) -0.0037(19) 0.016(2) -0.007(2)
C88 0.120(4) 0.076(3) 0.059(3) -0.009(2) 0.034(3) -0.009(3)
B2 0.053(3) 0.069(3) 0.059(3) -0.009(3) -0.012(3) -0.005(3)
B4 0.065(4) 0.053(3) 0.075(4) -0.003(3) -0.014(3) -0.009(3)
F5 0.096(2) 0.092(2) 0.116(2) 0.0012(17) -0.0559(19) -0.0075(16)
F6 0.221(4) 0.0588(18) 0.125(3) 0.0045(17) -0.069(3) -0.021(2)
F7 0.0672(19) 0.135(3) 0.110(2) -0.0280(19) 0.0055(16) -0.0096(18)
F8 0.103(2) 0.141(3) 0.081(2) -0.0361(19) -0.0021(17) 0.0049(19)
F13 0.113(3) 0.227(4) 0.091(2) -0.038(3) -0.027(2) 0.061(3)
F14 0.066(2) 0.421(8) 0.093(3) 0.026(3) 0.0110(19) 0.072(3)
F15 0.0617(15) 0.0853(18) 0.0920(19) 0.0126(15) -0.0224(14) -0.0062(14)
F16 0.218(5) 0.081(3) 0.369(7) 0.058(3) -0.149(5) -0.042(3)

loop_
_atom_type_symbol
_atom_type_description
_atom_type_scat_dispersion_real
_atom_type_scat_dispersion_imag
_atom_type_scat_source
C C 0.0033 0.0016 'International Tables Vol C Tables 4.2.6.8 and 6.1.1.4'
B B 0.0013 0.0007 'International Tables Vol C Tables 4.2.6.8 and 6.1.1.4'
N N 0.0061 0.0033 'International Tables Vol C Tables 4.2.6.8 and 6.1.1.4'
O O 0.0106 0.0060 'International Tables Vol C Tables 4.2.6.8 and 6.1.1.4'
F F 0.0171 0.0103 'International Tables Vol C Tables 4.2.6.8 and 6.1.1.4'
H H 0.0000 0.0000 'International Tables Vol C Tables 4.2.6.8 and 6.1.1.4'

loop_
_geom_angle_atom_site_label_1
_geom_angle_atom_site_label_2
_geom_angle_atom_site_label_3
_geom_angle
C28 O4 C29 115.8(3)
C72 O9 C73 116.9(3)
C24 N5 C26 107.8(3)
C24 N5 C27 125.9(3)
C26 N5 C27 126.0(3)
C24 N6 C25 107.9(3)
C24 N6 C23 125.8(4)
C25 N6 C23 126.3(3)
C68 N7 C70 107.5(4)
C68 N7 C71 124.7(3)
C70 N7 C71 127.6(4)
C68 N15 C69 107.7(4)
C68 N15 C67 125.5(4)
C69 N15 C67 126.8(4)
N6 C24 N5 109.4(3)
C26 C25 N6 107.8(3)
C25 C26 N5 107.1(3)
N5 C27 C28 110.8(3)
O3 C28 O4 125.3(3)
O3 C28 C27 123.6(3)
O4 C28 C27 111.1(3)
O4 C29 C30 107.7(3)
C29 C30 C31 113.4(3)
C32 C31 C30 113.7(3)
C33 C32 C31 115.0(3)
C32 C33 C34 114.2(3)
C33 C34 C35 114.7(3)
C34 C35 C36 114.4(3)
C35 C36 C37 114.5(3)
C38 C37 C36 114.4(3)
C37 C38 C39 114.3(3)
C40 C39 C38 114.2(3)
C39 C40 C41 114.8(3)
C42 C41 C40 114.6(3)
C43 C42 C41 115.2(3)
C42 C43 C44 113.7(3)
N7 C68 N15 109.5(3)
C70 C69 N15 108.1(4)
C69 C70 N7 107.1(4)
N7 C71 C72 114.6(3)
O6 C72 O9 125.2(4)
O6 C72 C71 122.3(4)
O9 C72 C71 112.5(4)
O9 C73 C74 110.7(3)
C73 C74 C75 112.5(3)
C76 C75 C74 114.1(3)
C75 C76 C77 114.0(3)
C78 C77 C76 114.6(3)
C77 C78 C79 114.3(3)
C80 C79 C78 114.6(3)
C81 C80 C79 114.5(3)
C82 C81 C80 114.6(3)
C83 C82 C81 114.7(3)
C82 C83 C84 114.6(3)
C85 C84 C83 114.7(3)
C84 C85 C86 114.4(3)
C87 C86 C85 115.0(3)
C86 C87 C88 113.8(3)
F5 B2 F8 111.8(4)
F5 B2 F6 109.6(4)
F8 B2 F6 111.7(4)
F5 B2 F7 108.3(4)
F8 B2 F7 106.6(4)
F6 B2 F7 108.7(4)
F14 B4 F16 115.7(6)
F14 B4 F15 115.3(5)
F16 B4 F15 106.7(4)
F14 B4 F13 107.0(5)
F16 B4 F13 101.6(5)
F15 B4 F13 109.6(4)

loop_
_geom_bond_atom_site_label_1
_geom_bond_atom_site_label_2
_geom_bond_distance
O3 C28 1.208(4)
O4 C28 1.312(4)
O4 C29 1.449(4)
O6 C72 1.197(5)
O9 C72 1.322(5)
O9 C73 1.453(4)
N5 C24 1.325(4)
N5 C26 1.379(4)
N5 C27 1.444(4)
N6 C24 1.316(4)
N6 C25 1.376(5)
N6 C23 1.463(5)
N7 C68 1.319(4)
N7 C70 1.378(5)
N7 C71 1.449(5)
N15 C68 1.325(5)
N15 C69 1.358(5)
N15 C67 1.465(5)
C25 C26 1.329(5)
C27 C28 1.510(5)
C29 C30 1.490(5)
C30 C31 1.520(5)
C31 C32 1.512(4)
C32 C33 1.510(5)
C33 C34 1.514(4)
C34 C35 1.514(4)
C35 C36 1.515(4)
C36 C37 1.515(4)
C37 C38 1.515(4)
C38 C39 1.516(4)
C39 C40 1.514(4)
C40 C41 1.516(5)
C41 C42 1.512(4)
C42 C43 1.511(5)
C43 C44 1.512(5)
C69 C70 1.331(6)
C71 C72 1.507(5)
C73 C74 1.491(5)
C74 C75 1.523(5)
C75 C76 1.509(4)
C76 C77 1.519(4)
C77 C78 1.514(4)
C78 C79 1.516(4)
C79 C80 1.514(4)
C80 C81 1.513(4)
C81 C82 1.513(4)
C82 C83 1.512(4)
C83 C84 1.514(4)
C84 C85 1.509(5)
C85 C86 1.513(5)
C86 C87 1.509(5)
C87 C88 1.516(5)
B2 F5 1.356(5)
B2 F8 1.363(5)
B2 F6 1.364(6)
B2 F7 1.374(6)
B4 F14 1.269(6)
B4 F16 1.321(6)
B4 F15 1.360(5)
B4 F13 1.365(6)
